data_7116786
loop_
_publ_author_name
'Robert M. Edkins'
'Elliott Hayden'
'Jonathan W. Steed'
'Katharina Fucke'

_publ_section_title
;
 Conserved hydrogen bonding in tetrahydrocarbazolone derivatives:
 influence of solution-state assembly on crystal form nucleation
;
_journal_name_full Chem.Commun.
_journal_page_first 5314
_journal_paper_doi 10.1039/C4cc10453F
_journal_volume 51
_journal_year 2015
_chemical_absolute_configuration unk
_chemical_formula_moiety 'C13 H13 N O'
_chemical_formula_sum 'C13 H13 N O'
_chemical_formula_weight 199.24
_chemical_name_systematic
;
 ? 
;
_space_group_crystal_system orthorhombic
_space_group_IT_number 19
_space_group_name_Hall 'P 2ac 2ab'
_space_group_name_H-M_alt 'P 21 21 21'
_symmetry_space_group_name_Hall 'P 2ac 2ab'
_symmetry_space_group_name_H-M 'P 21 21 21'
_atom_sites_solution_hydrogens geom
_atom_sites_solution_primary direct
_atom_sites_solution_secondary difmap
_audit_creation_date 2014-12-23
_audit_creation_method
;
Olex2 1.2-alpha
(compiled 2014.11.21 svn.r3092 for OlexSys, GUI svn.r4949)
;
_audit_update_record
;
2014-12-23 deposited with the CCDC.
2015-02-10 downloaded from the CCDC.
;
_cell_angle_alpha 90.00
_cell_angle_beta 90.00
_cell_angle_gamma 90.00
_cell_formula_units_Z 4
_cell_length_a 5.018(4)
_cell_length_b 11.717(9)
_cell_length_c 18.072(14)
_cell_measurement_reflns_used 1281
_cell_measurement_temperature 150(2)
_cell_measurement_theta_max 21.47
_cell_measurement_theta_min 2.76
_cell_volume 1062.6(14)
_computing_cell_refinement 'Bruker SAINT'
_computing_data_collection 'Bruker APEX2'
_computing_data_reduction 'Bruker SAINT'
_computing_molecular_graphics 'Olex2 (Dolomanov et al., 2009)'
_computing_publication_material 'Olex2 (Dolomanov et al., 2009)'
_computing_structure_refinement 'SHELXL-97 (Sheldrick, 1997)'
_computing_structure_solution 'SHELXS-97 (Sheldrick, 1990)'
_diffrn_ambient_temperature 150(2)
_diffrn_measured_fraction_theta_full 1.000
_diffrn_measured_fraction_theta_max 1.000
_diffrn_radiation_type synchrotron
_diffrn_radiation_wavelength 0.68890
_diffrn_reflns_av_R_equivalents 0.0738
_diffrn_reflns_av_unetI/netI 0.0695
_diffrn_reflns_limit_h_max 5
_diffrn_reflns_limit_h_min -5
_diffrn_reflns_limit_k_max 10
_diffrn_reflns_limit_k_min -12
_diffrn_reflns_limit_l_max 16
_diffrn_reflns_limit_l_min -19
_diffrn_reflns_number 4797
_diffrn_reflns_theta_full 21.25
_diffrn_reflns_theta_max 21.25
_diffrn_reflns_theta_min 2.01
_diffrn_source 'Diamond light source, Didcot. UK'
_exptl_absorpt_coefficient_mu 0.079
_exptl_absorpt_correction_type none
_exptl_crystal_colour colourless
_exptl_crystal_density_diffrn 1.245
_exptl_crystal_density_method 'not measured'
_exptl_crystal_description needle
_exptl_crystal_F_000 424
_exptl_crystal_size_max 0.1
_exptl_crystal_size_mid 0.001
_exptl_crystal_size_min 0.001
_refine_diff_density_max 0.146
_refine_diff_density_min -0.165
_refine_diff_density_rms 0.041
_refine_ls_abs_structure_details 'Flack H D (1983), Acta Cryst. A39, 876-881'
_refine_ls_abs_structure_Flack -1(3)
_refine_ls_extinction_coef 0.040(6)
_refine_ls_extinction_expression Fc^*^=kFc[1+0.001xFc^2^\l^3^/sin(2\q)]^-1/4^
_refine_ls_extinction_method SHELXL
_refine_ls_goodness_of_fit_ref 0.995
_refine_ls_hydrogen_treatment constr
_refine_ls_matrix_type full
_refine_ls_number_parameters 138
_refine_ls_number_reflns 1292
_refine_ls_number_restraints 0
_refine_ls_restrained_S_all 0.995
_refine_ls_R_factor_all 0.0820
_refine_ls_R_factor_gt 0.0446
_refine_ls_shift/su_max 0.015
_refine_ls_shift/su_mean 0.001
_refine_ls_structure_factor_coef Fsqd
_refine_ls_weighting_details 'calc w=1/[\s^2^(Fo^2^)+(0.0568P)^2^+0.0000P] where P=(Fo^2^+2Fc^2^)/3'
_refine_ls_weighting_scheme calc
_refine_ls_wR_factor_gt 0.0956
_refine_ls_wR_factor_ref 0.1085
_reflns_number_gt 915
_reflns_number_total 1292
_reflns_threshold_expression >2sigma(I)
_cod_data_source_file c4cc10453f2.cif
_cod_data_source_block f:\arbeit\diamond\ocb\ocb
_cod_database_code 7116786
_olex2_refinement_description
;
1. Others
 Fixed Uiso: H1(0.059) H3A(0.066) H3B(0.066) H10(0.066) H9(0.067) H13A(0.085)
 H13B(0.085) H13C(0.085) H5A(0.064) H5B(0.064) H8(0.063) H4A(0.069) H4B(0.069)
 Fixed X: H1(0.2438) H3A(-0.5076) H3B(-0.3172) H10(0.3506) H9(0.0204)
 H13A(0.6453) H13B(0.5896) H13C(0.4218) H5A(-0.3535) H5B(-0.5607) H8(-0.2303)
 H4A(-0.2065) H4B(-0.5242)
 Fixed Y: H1(0.6463) H3A(0.6185) H3B(0.6135) H10(0.3809) H9(0.2433)
 H13A(0.5438) H13B(0.6081) H13C(0.641) H5A(0.3171) H5B(0.4146) H8(0.264)
 H4A(0.421) H4B(0.4315)
 Fixed Z: H1(-0.0778) H3A(0.0683) H3B(0.1392) H10(-0.2824) H9(-0.25) H13A(-
 0.247) H13B(-0.1704) H13C(-0.2426) H5A(0.013) H5B(-0.0108) H8(-0.142)
 H4A(0.1146) H4B(0.1172)
;
_olex2_submission_special_instructions 'No special instructions were received'

loop_
_space_group_symop_id
_space_group_symop_operation_xyz
1 'x, y, z'
2 '-x+1/2, -y, z+1/2'
3 'x+1/2, -y+1/2, -z'
4 '-x, y+1/2, -z+1/2'

loop_
_atom_site_label
_atom_site_type_symbol
_atom_site_fract_x
_atom_site_fract_y
_atom_site_fract_z
_atom_site_U_iso_or_equiv
_atom_site_adp_type
_atom_site_occupancy
_atom_site_symmetry_multiplicity
_atom_site_calc_flag
_atom_site_refinement_flags
O1 O 0.0104(5) 0.7217(2) 0.05583(14) 0.0557(9) Uani 1 1 d .
N1 N 0.1421(6) 0.5851(3) -0.07729(19) 0.0492(9) Uani 1 1 d .
H1 H 0.2438 0.6463 -0.0778 0.059 Uiso 1 1 calc R
C11 C 0.2987(7) 0.4882(4) -0.1956(2) 0.0494(12) Uani 1 1 d .
C12 C 0.1413(7) 0.4990(3) -0.1311(2) 0.0446(11) Uani 1 1 d .
C3 C -0.3395(7) 0.5860(4) 0.0878(2) 0.0550(12) Uani 1 1 d .
H3A H -0.5076 0.6185 0.0683 0.066 Uiso 1 1 calc R
H3B H -0.3172 0.6135 0.1392 0.066 Uiso 1 1 calc R
C7 C -0.0560(7) 0.4155(3) -0.1086(2) 0.0467(11) Uani 1 1 d .
C10 C 0.2496(7) 0.3919(4) -0.2385(2) 0.0550(12) Uani 1 1 d .
H10 H 0.3506 0.3809 -0.2824 0.066 Uiso 1 1 calc R
C9 C 0.0491(7) 0.3073(4) -0.2187(3) 0.0559(12) Uani 1 1 d .
H9 H 0.0204 0.2433 -0.2500 0.067 Uiso 1 1 calc R
C6 C -0.1698(7) 0.4540(3) -0.0401(2) 0.0463(11) Uani 1 1 d .
C1 C -0.0455(7) 0.5580(3) -0.0224(2) 0.0453(11) Uani 1 1 d .
C13 C 0.5077(7) 0.5784(4) -0.2157(2) 0.0567(12) Uani 1 1 d .
H13A H 0.6453 0.5438 -0.2470 0.085 Uiso 1 1 calc R
H13B H 0.5896 0.6081 -0.1704 0.085 Uiso 1 1 calc R
H13C H 0.4218 0.6410 -0.2426 0.085 Uiso 1 1 calc R
C2 C -0.1096(7) 0.6295(4) 0.0415(2) 0.0519(12) Uani 1 1 d .
C5 C -0.3813(7) 0.4006(4) 0.0101(2) 0.0533(11) Uani 1 1 d .
H5A H -0.3535 0.3171 0.0130 0.064 Uiso 1 1 calc R
H5B H -0.5607 0.4146 -0.0108 0.064 Uiso 1 1 calc R
C8 C -0.1000(8) 0.3194(4) -0.1548(3) 0.0525(11) Uani 1 1 d .
H8 H -0.2303 0.2640 -0.1420 0.063 Uiso 1 1 calc R
C4 C -0.3634(8) 0.4533(3) 0.0888(2) 0.0577(12) Uani 1 1 d .
H4A H -0.2065 0.4210 0.1146 0.069 Uiso 1 1 calc R
H4B H -0.5242 0.4315 0.1172 0.069 Uiso 1 1 calc R

loop_
_atom_site_aniso_label
_atom_site_aniso_U_11
_atom_site_aniso_U_22
_atom_site_aniso_U_33
_atom_site_aniso_U_23
_atom_site_aniso_U_13
_atom_site_aniso_U_12
O1 0.0514(15) 0.0529(19) 0.063(2) -0.0080(16) 0.0004(14) 0.0016(15)
N1 0.0426(19) 0.049(2) 0.056(2) 0.001(2) 0.0007(17) -0.0026(16)
C11 0.039(2) 0.058(3) 0.051(3) 0.002(3) 0.0002(19) 0.001(2)
C12 0.037(2) 0.045(2) 0.052(3) -0.006(2) -0.006(2) 0.0016(19)
C3 0.046(2) 0.069(3) 0.051(3) -0.004(3) 0.005(2) 0.001(2)
C7 0.040(2) 0.046(3) 0.054(3) -0.002(2) -0.005(2) 0.006(2)
C10 0.048(2) 0.064(3) 0.053(3) -0.006(3) -0.001(2) 0.010(2)
C9 0.049(2) 0.051(3) 0.068(3) -0.006(2) -0.008(2) 0.001(2)
C6 0.042(2) 0.049(3) 0.048(3) 0.001(2) -0.005(2) 0.0009(19)
C1 0.042(2) 0.046(3) 0.048(3) 0.001(2) -0.001(2) 0.006(2)
C13 0.049(2) 0.060(3) 0.060(3) 0.001(2) 0.001(2) -0.002(2)
C2 0.046(2) 0.057(3) 0.053(3) 0.002(2) -0.001(2) 0.012(2)
C5 0.048(2) 0.053(3) 0.059(3) 0.007(2) -0.001(2) 0.000(2)
C8 0.044(2) 0.051(3) 0.062(3) 0.002(3) 0.002(2) 0.004(2)
C4 0.059(2) 0.058(3) 0.056(3) 0.002(3) 0.005(2) -0.004(2)

loop_
_atom_type_symbol
_atom_type_description
_atom_type_scat_dispersion_real
_atom_type_scat_dispersion_imag
_atom_type_scat_source
C C 0.0033 0.0016 'International Tables Vol C Tables 4.2.6.8 and 6.1.1.4'
H H 0.0000 0.0000 'International Tables Vol C Tables 4.2.6.8 and 6.1.1.4'
N N 0.0061 0.0033 'International Tables Vol C Tables 4.2.6.8 and 6.1.1.4'
O O 0.0106 0.0060 'International Tables Vol C Tables 4.2.6.8 and 6.1.1.4'

loop_
_geom_angle_atom_site_label_1
_geom_angle_atom_site_label_2
_geom_angle_atom_site_label_3
_geom_angle
C12 N1 H1 125.5
C12 N1 C1 109.0(3)
C1 N1 H1 125.5
C12 C11 C13 121.1(4)
C10 C11 C12 115.7(4)
C10 C11 C13 123.2(4)
N1 C12 C11 129.4(4)
N1 C12 C7 107.1(3)
C11 C12 C7 123.5(4)
H3A C3 H3B 107.7
C2 C3 H3A 108.8
C2 C3 H3B 108.8
C2 C3 C4 113.7(3)
C4 C3 H3A 108.8
C4 C3 H3B 108.8
C6 C7 C12 107.6(3)
C8 C7 C12 118.5(4)
C8 C7 C6 134.0(4)
C11 C10 H10 118.8
C11 C10 C9 122.5(4)
C9 C10 H10 118.8
C10 C9 H9 119.7
C8 C9 C10 120.6(4)
C8 C9 H9 119.7
C7 C6 C5 131.2(4)
C1 C6 C7 106.9(3)
C1 C6 C5 121.9(4)
N1 C1 C6 109.5(4)
N1 C1 C2 125.2(4)
C6 C1 C2 125.3(4)
C11 C13 H13A 109.5
C11 C13 H13B 109.5
C11 C13 H13C 109.5
H13A C13 H13B 109.5
H13A C13 H13C 109.5
H13B C13 H13C 109.5
O1 C2 C3 122.5(4)
O1 C2 C1 123.2(4)
C1 C2 C3 114.3(4)
C6 C5 H5A 109.7
C6 C5 H5B 109.7
C6 C5 C4 109.9(3)
H5A C5 H5B 108.2
C4 C5 H5A 109.7
C4 C5 H5B 109.7
C7 C8 H8 120.4
C9 C8 C7 119.2(4)
C9 C8 H8 120.4
C3 C4 H4A 109.0
C3 C4 H4B 109.0
C5 C4 C3 112.9(4)
C5 C4 H4A 109.0
C5 C4 H4B 109.0
H4A C4 H4B 107.8

loop_
_geom_bond_atom_site_label_1
_geom_bond_atom_site_label_2
_geom_bond_distance
O1 C2 1.264(4)
N1 H1 0.8800
N1 C12 1.400(5)
N1 C1 1.404(5)
C11 C12 1.414(6)
C11 C10 1.391(6)
C11 C13 1.533(6)
C12 C7 1.450(5)
C3 H3A 0.9900
C3 H3B 0.9900
C3 C2 1.514(5)
C3 C4 1.559(5)
C7 C6 1.436(5)
C7 C8 1.420(6)
C10 H10 0.9500
C10 C9 1.457(6)
C9 H9 0.9500
C9 C8 1.384(6)
C6 C1 1.406(5)
C6 C5 1.529(5)
C1 C2 1.462(6)
C13 H13A 0.9800
C13 H13B 0.9800
C13 H13C 0.9800
C5 H5A 0.9900
C5 H5B 0.9900
C5 C4 1.553(6)
C8 H8 0.9500
C4 H4A 0.9900
C4 H4B 0.9900

loop_
_geom_hbond_atom_site_label_D
_geom_hbond_atom_site_label_H
_geom_hbond_atom_site_label_A
_geom_hbond_distance_DH
_geom_hbond_distance_HA
_geom_hbond_distance_DA
_geom_hbond_angle_DHA
_geom_hbond_site_symmetry_A
N1 H1 O1 0.88 2.08 2.948(4) 167.2 3_565

loop_
_geom_torsion_atom_site_label_1
_geom_torsion_atom_site_label_2
_geom_torsion_atom_site_label_3
_geom_torsion_atom_site_label_4
_geom_torsion
N1 C12 C7 C6 -0.4(4)
N1 C12 C7 C8 178.9(3)
N1 C1 C2 O1 -4.0(6)
N1 C1 C2 C3 174.0(3)
C11 C12 C7 C6 178.6(3)
C11 C12 C7 C8 -2.0(5)
C11 C10 C9 C8 -0.8(6)
C12 N1 C1 C6 0.0(4)
C12 N1 C1 C2 -177.5(3)
C12 C11 C10 C9 0.0(6)
C12 C7 C6 C1 0.5(4)
C12 C7 C6 C5 -178.7(4)
C12 C7 C8 C9 1.2(5)
C7 C6 C1 N1 -0.3(4)
C7 C6 C1 C2 177.2(3)
C7 C6 C5 C4 160.5(4)
C10 C11 C12 N1 -179.8(4)
C10 C11 C12 C7 1.4(5)
C10 C9 C8 C7 0.2(6)
C6 C7 C8 C9 -179.7(4)
C6 C1 C2 O1 178.9(4)
C6 C1 C2 C3 -3.2(5)
C6 C5 C4 C3 46.1(5)
C1 N1 C12 C11 -178.7(4)
C1 N1 C12 C7 0.3(4)
C1 C6 C5 C4 -18.5(5)
C13 C11 C12 N1 -0.1(6)
C13 C11 C12 C7 -178.9(3)
C13 C11 C10 C9 -179.6(3)
C2 C3 C4 C5 -54.9(5)
C5 C6 C1 N1 178.9(3)
C5 C6 C1 C2 -3.6(5)
C8 C7 C6 C1 -178.8(4)
C8 C7 C6 C5 2.1(7)
C4 C3 C2 O1 -150.3(4)
C4 C3 C2 C1 31.8(5)
